data_2007224
loop_
_publ_author_name
'Jeyakanthan, Jeyaraman'
'Velmurugan, D.'
'Panneerselvam, K.'
'Soriano-Garcia, Manuel'
'Perumal, S.'
'Chandrasekaran, R.'

_publ_section_title
;
 Three Diphenyl Sulfones
;
_journal_issue 5
_journal_name_full 'Acta Crystallographica Section C'
_journal_page_first 630
_journal_page_last 633
_journal_paper_doi 10.1107/S0108270197016831
_journal_volume 54
_journal_year 1998
_chemical_formula_moiety 'C14 H13 N O4 S'
_chemical_formula_sum 'C14 H13 N O4 S'
_chemical_formula_weight 291.31
_chemical_name_systematic
;
 Crystal structures of three diphenylsulphones
;
_space_group_IT_number 14
_symmetry_cell_setting monoclinic
_symmetry_space_group_name_Hall '-P 2yn'
_symmetry_space_group_name_H-M 'P 1 21/n 1'
_audit_creation_method SHELXL
_cell_angle_alpha 90.000(10)
_cell_angle_beta 117.410(10)
_cell_angle_gamma 90.000(10)
_cell_formula_units_Z 4
_cell_length_a 11.5980(10)
_cell_length_b 10.9590(10)
_cell_length_c 12.1480(10)
_cell_measurement_reflns_used 21
_cell_measurement_temperature 293(2)
_cell_measurement_theta_max 30
_cell_measurement_theta_min 15
_cell_volume 1370.7(2)
_computing_cell_refinement 'Enraf-Nonius CAD-4 system'
_computing_data_collection 'Enraf-Nonius CAD-4 system (Frenz, 1978)'
_computing_data_reduction 'SDP (Frenz, 1978)'
_computing_molecular_graphics 'ORTEP92 (Vickovic, 1994)'
_computing_publication_material 'PARST (Nardelli, 1983)'
_computing_structure_refinement 'SHELXL93 (Sheldrick, 1993)'
_computing_structure_solution 'SHELXS86 (Sheldrick, 1990)'
_diffrn_ambient_temperature 293(2)
_diffrn_measurement_device 'Enraf Nonius CAD4'
_diffrn_measurement_method \w/2\q
_diffrn_radiation_monochromator graphite
_diffrn_radiation_source 'fine-focus sealed tube'
_diffrn_radiation_type CuK\a
_diffrn_radiation_wavelength 1.54178
_diffrn_reflns_av_R_equivalents 0.064
_diffrn_reflns_av_sigmaI/netI 0.0400
_diffrn_reflns_limit_h_max 12
_diffrn_reflns_limit_h_min -12
_diffrn_reflns_limit_k_max 11
_diffrn_reflns_limit_k_min 0
_diffrn_reflns_limit_l_max 13
_diffrn_reflns_limit_l_min 0
_diffrn_reflns_number 2349
_diffrn_reflns_theta_max 56.66
_diffrn_reflns_theta_min 4.36
_diffrn_standards_decay_% <3
_diffrn_standards_interval_count 200
_diffrn_standards_number 3
_exptl_absorpt_coefficient_mu 2.2
_exptl_absorpt_correction_T_max 0.513
_exptl_absorpt_correction_T_min 0.325
_exptl_absorpt_correction_type 'empirical(DIFABS, Walker & Stuart, 1983)'
_exptl_crystal_colour white
_exptl_crystal_density_diffrn 1.412
_exptl_crystal_density_meas ?
_exptl_crystal_description Tabular
_exptl_crystal_F_000 608
_exptl_crystal_size_max 0.45
_exptl_crystal_size_mid 0.40
_exptl_crystal_size_min 0.30
_refine_diff_density_max 0.23
_refine_diff_density_min -0.38
_refine_ls_extinction_coef 0.0080(13)
_refine_ls_extinction_method SHELXL93_(Sheldrick,_1993)
_refine_ls_goodness_of_fit_all 0.613
_refine_ls_goodness_of_fit_obs 0.611
_refine_ls_hydrogen_treatment refall
_refine_ls_matrix_type fullcycle
_refine_ls_number_parameters 234
_refine_ls_number_reflns 1788
_refine_ls_number_restraints 0
_refine_ls_restrained_S_all 0.613
_refine_ls_restrained_S_obs 0.611
_refine_ls_R_factor_all 0.0399
_refine_ls_R_factor_obs .037
_refine_ls_shift/esd_max 0.010
_refine_ls_shift/esd_mean 0.002
_refine_ls_structure_factor_coef Fsqd
_refine_ls_weighting_details 'w = 1/[\s^2^(Fo^2^)+(0.1210P)^2^+1.590P] where P=(Fo^2^+2Fc^2^)/3'
_refine_ls_weighting_scheme calc
_refine_ls_wR_factor_all 0.113
_refine_ls_wR_factor_obs .1079
_reflns_number_observed 1660
_reflns_number_total 1788
_reflns_observed_criterion >2sigma(I)
_cod_data_source_file fr1058.cif
_cod_data_source_block I
_cod_depositor_comments
;
The following automatic conversions were performed:
'_symmetry_cell_setting' value 'Monoclinic' changed to 'monoclinic'
according to '/home/saulius/struct/CIF-dictionaries/cif_core.dic'
dictionary named 'cif_core.dic' version 2.4.1 from 2010-06-29.

Automatic conversion script
Id: cif_fix_enum 1527 2010-12-29 10:47:43Z saulius 

The following automatic conversions were performed:

'_symmetry_cell_setting' value 'Monoclinic' changed to 'monoclinic'
according to /home/saulius/struct/CIF-dictionaries/cif_core.dic
dictionary named 'cif_core.dic' version 2.4.1 from 2010-06-29.

Automatic conversion script
Id: cif_fix_values 1715 2011-07-08 13:25:40Z adriana 

The following automatic conversions were performed:

'_exptl_crystal_density_meas' value 'not_measured' was changed to '?'
- the value is perceived as not measured.

Automatic conversion script
Id: cif_fix_values 3008 2015-01-20 13:52:24Z robertas 

The following automatic conversions were performed:

'_refine_ls_weighting_scheme' value 'calc w =
1/[\s^2^(Fo^2^)+(0.1210P)^2^+1.590P] where P=(Fo^2^+2Fc^2^)/3' was
changed to 'calc'. New tag '_refine_ls_weighting_details' was
created. The value of the new tag was set to 'w =
1/[\s^2^(Fo^2^)+(0.1210P)^2^+1.590P] where P=(Fo^2^+2Fc^2^)/3'.

Automatic conversion script
Id: cif_fix_values 3143 2015-03-26 13:38:13Z robertas 
;
_cod_original_sg_symbol_H-M 'P 21/n'
_cod_database_code 2007224

loop_
_symmetry_equiv_pos_as_xyz
'x, y, z'
'-x+1/2, y+1/2, -z+1/2'
'-x, -y, -z'
'x-1/2, -y-1/2, z-1/2'

loop_
_atom_site_aniso_label
_atom_site_aniso_U_11
_atom_site_aniso_U_22
_atom_site_aniso_U_33
_atom_site_aniso_U_12
_atom_site_aniso_U_13
_atom_site_aniso_U_23
S .0444(4) .0483(4) .0513(4) -.0028(2) .0254(3) -.0023(2)
N .0522(12) .086(2) .0576(14) -.0184(12) .0323(11) -.0151(12)
O1 .0400(9) .0801(11) .0587(10) -.0035(8) .0214(8) -.0066(8)
O2 .0774(11) .0434(9) .0751(11) -.0016(8) .0406(10) .0030(8)
O3 .0632(12) .0906(15) .0861(14) .0023(11) .0345(11) -.0318(11)
O4 .104(2) .109(2) .0490(12) -.0244(13) .0345(11) -.0074(11)
C1 .0442(12) .0425(12) .0517(13) -.0031(9) .0265(10) -.0078(10)
C2 .0586(14) .0435(12) .0498(13) -.0011(10) .0267(11) -.0058(10)
C3 .081(2) .056(2) .0611(15) -.0084(13) .0428(14) -.0047(12)
C4 .083(2) .080(2) .083(2) -.021(2) .059(2) -.014(2)
C5 .0534(15) .079(2) .082(2) -.0106(13) .0407(14) -.016(2)
C6 .0427(12) .0561(14) .0615(14) -.0022(11) .0254(11) -.0101(11)
C7 .067(2) .076(2) .0570(15) .0217(14) .0255(13) .0114(13)
C8 .0493(15) .093(2) .080(2) .0154(14) .0224(14) .008(2)
C1' .0395(11) .0492(13) .0479(13) -.0022(10) .0222(10) .0004(10)
C2' .0545(13) .0521(14) .0454(12) .0075(11) .0205(10) .0056(11)
C3' .0548(14) .0536(14) .0559(14) .0031(11) .0259(12) -.0014(11)
C4' .0403(11) .0645(15) .0459(12) -.0085(10) .0243(10) -.0065(11)
C5' .0527(14) .069(2) .0465(13) -.0049(12) .0237(11) .0093(11)
C6' .0581(14) .0519(14) .0513(13) -.0004(11) .0273(11) .0083(11)

loop_
_atom_site_label
_atom_site_fract_x
_atom_site_fract_y
_atom_site_fract_z
_atom_site_U_iso_or_equiv
_atom_site_thermal_displace_type
_atom_site_calc_flag
_atom_site_refinement_flags
_atom_site_occupancy
_atom_site_disorder_group
_atom_site_type_symbol
H3 .081(3) .226(3) -.576(3) .081(8) Uiso d . 1 . H
H4 .315(3) .184(3) -.478(3) .095(8) Uiso d . 1 . H
H5 .417(3) .074(3) -.289(3) .096(8) Uiso d . 1 . H
H71 -.116(3) .243(3) -.451(3) .077(8) Uiso d . 1 . H
H72 -.160(3) .110(3) -.517(3) .088(8) Uiso d . 1 . H
H73 -.109(3) .228(3) -.577(3) .092(8) Uiso d . 1 . H
H81 .311(3) .020(3) -.080(3) .104(8) Uiso d . 1 . H
H82 .301(3) -.093(3) -.160(3) .095(8) Uiso d . 1 . H
H83 .420(3) -.015(3) -.125(3) .103(8) Uiso d . 1 . H
H2' .002(3) .286(3) -.207(3) .073(8) Uiso d . 1 . H
H3' .060(3) .420(3) -.031(3) .075(8) Uiso d . 1 . H
H5' .217(3) .113(3) .201(3) .077(8) Uiso d . 1 . H
H6' .160(3) -.017(3) .022(3) .077(8) Uiso d . 1 . H
S .02620(5) .03255(5) -.24034(5) .0467(3) Uani d . 1 . S
N .1645(2) .3465(2) .2057(2) .0626(6) Uani d . 1 . N
O1 -.10992(14) .0590(2) -.3137(2) .0601(5) Uani d . 1 . O
O2 .0625(2) -.09121(14) -.2005(2) .0632(5) Uani d . 1 . O
O3 .1170(2) .4493(2) .1877(2) .0799(6) Uani d . 1 . O
O4 .2333(2) .3031(2) .3090(2) .0874(7) Uani d . 1 . O
C1 .1153(2) .0851(2) -.3186(2) .0444(6) Uani d . 1 . C
C2 .0530(2) .1492(2) -.4316(2) .0499(6) Uani d . 1 . C
C3 .1288(3) .1830(2) -.4885(2) .0622(7) Uani d . 1 . C
C4 .2592(3) .1576(3) -.4361(3) .0738(8) Uani d . 1 . C
C5 .3192(2) .0968(3) -.3251(3) .0676(8) Uani d . 1 . C
C6 .2501(2) .0575(2) -.2631(2) .0528(6) Uani d . 1 . C
C7 -.0895(3) .1839(2) -.4986(2) .0676(8) Uani d . 1 . C
C8 .3242(3) -.0124(3) -.1449(3) .0771(8) Uani d . 1 . C
C1' .0795(2) .1271(2) -.1058(2) .0447(6) Uani d . 1 . C
C2' .0504(2) .2512(2) -.1216(2) .0516(6) Uani d . 1 . C
C3' .0800(2) .3237(2) -.0190(2) .0546(6) Uani d . 1 . C
C4' .1375(2) .2694(2) .0965(2) .0485(6) Uani d . 1 . C
C5' .1691(2) .1476(2) .1145(2) .0557(6) Uani d . 1 . C
C6' .1389(2) .0746(2) .0111(2) .0530(6) Uani d . 1 . C

loop_
_atom_type_symbol
_atom_type_description
_atom_type_scat_dispersion_real
_atom_type_scat_dispersion_imag
_atom_type_scat_source
C C 0.0181 0.0091 'International Tables Vol C Tables 4.2.6.8 and 6.1.1.4'
H H 0.0000 0.0000 'International Tables Vol C Tables 4.2.6.8 and 6.1.1.4'
N N 0.0311 0.0180 'International Tables Vol C Tables 4.2.6.8 and 6.1.1.4'
O O 0.0492 0.0322 'International Tables Vol C Tables 4.2.6.8 and 6.1.1.4'
S S 0.3331 0.5567 'International Tables Vol C Tables 4.2.6.8 and 6.1.1.4'

loop_
_geom_angle_atom_site_label_1
_geom_angle_atom_site_label_2
_geom_angle_atom_site_label_3
_geom_angle
_geom_angle_publ_flag
O2 S O1 117.81(13) yes
O2 S C1 109.33(12) yes
O1 S C1 110.06(12) yes
O2 S C1' 108.36(12) yes
O1 S C1' 105.53(12) yes
C1 S C1' 104.92(11) yes
O4 N O3 124.2(3) yes
O4 N C4' 117.6(3) yes
O3 N C4' 118.2(3) yes
C2 C1 C6 121.8(2) ?
C2 C1 S 121.0(2) yes
C6 C1 S 117.2(2) yes
C3 C2 C1 117.2(3) ?
C3 C2 C7 116.6(3) yes
C1 C2 C7 126.2(2) yes
C4 C3 C2 121.9(3) ?
C4 C3 H3 120.9(16) ?
C2 C3 H3 117.2(16) ?
C3 C4 C5 120.4(3) ?
C3 C4 H4 121.6(16) ?
C5 C4 H4 117.9(16) ?
C4 C5 C6 121.5(3) ?
C4 C5 H5 119.8(17) ?
C6 C5 H5 118.7(17) ?
C5 C6 C1 117.3(3) ?
C5 C6 C8 117.1(3) yes
C1 C6 C8 125.6(3) yes
C2 C7 H71 113.4(17) ?
C2 C7 H72 116.5(16) ?
H71 C7 H72 102.(2) ?
C2 C7 H73 110.4(17) ?
H71 C7 H73 104.(2) ?
H72 C7 H73 110.(2) ?
C6 C8 H81 111.5(18) ?
C6 C8 H82 108.6(19) ?
H81 C8 H82 112.(3) ?
C6 C8 H83 108.6(17) ?
H81 C8 H83 113.(3) ?
H82 C8 H83 102.(2) ?
C6' C1' C2' 121.4(2) ?
C6' C1' S 119.7(2) yes
C2' C1' S 118.7(2) yes
C3' C2' C1' 119.6(2) ?
C3' C2' H2' 120.3(17) ?
C1' C2' H2' 120.0(17) ?
C4' C3' C2' 118.2(3) ?
C4' C3' H3' 122.1(16) ?
C2' C3' H3' 119.7(16) ?
C3' C4' C5' 123.3(2) ?
C3' C4' N 118.0(3) yes
C5' C4' N 118.7(2) yes
C4' C5' C6' 118.5(2) ?
C4' C5' H5' 120.7(17) ?
C6' C5' H5' 120.8(17) ?
C1' C6' C5' 119.1(3) ?
C1' C6' H6' 120.8(17) ?
C5' C6' H6' 120.1(17) ?

loop_
_geom_bond_atom_site_label_1
_geom_bond_atom_site_label_2
_geom_bond_site_symmetry_2
_geom_bond_distance
_geom_bond_publ_flag
S O2 . 1.437(2) yes
S O1 . 1.441(2) yes
S C1 . 1.791(2) yes
S C1' . 1.788(3) yes
N O4 . 1.231(3) yes
N O3 . 1.228(3) yes
N C4' . 1.480(4) yes
C1 C2 . 1.410(4) ?
C1 C6 . 1.421(4) ?
C2 C3 . 1.395(4) ?
C2 C7 . 1.517(4) yes
C3 C4 . 1.372(5) ?
C4 C5 . 1.372(5) ?
C5 C6 . 1.396(4) ?
C6 C8 . 1.501(5) yes
C1' C6' . 1.387(4) ?
C1' C2' . 1.393(4) ?
C2' C3' . 1.381(4) ?
C3' C4' . 1.381(4) ?
C4' C5' . 1.375(4) ?
C5' C6' . 1.391(4) ?

loop_
_geom_torsion_atom_site_label_1
_geom_torsion_atom_site_label_2
_geom_torsion_atom_site_label_3
_geom_torsion_atom_site_label_4
_geom_torsion
O2 S C1 C2 134.6(2)
O1 S C1 C2 3.7(2)
C1' S C1 C2 -109.4(2)
O2 S C1 C6 -44.4(2)
O1 S C1 C6 -175.2(2)
C1' S C1 C6 71.7(2)
C6 C1 C2 C3 1.1(4)
S C1 C2 C3 -177.8(2)
C6 C1 C2 C7 -179.7(3)
S C1 C2 C7 1.4(4)
C1 C2 C3 C4 -1.3(4)
C7 C2 C3 C4 179.4(3)
C2 C3 C4 C5 0.2(5)
C3 C4 C5 C6 1.0(5)
C4 C5 C6 C1 -1.2(5)
C4 C5 C6 C8 177.6(3)
C2 C1 C6 C5 0.1(4)
S C1 C6 C5 179.0(2)
C2 C1 C6 C8 -178.6(3)
S C1 C6 C8 0.4(4)
O2 S C1' C6' -2.8(2)
O1 S C1' C6' 124.2(2)
C1 S C1' C6' -119.5(2)
O2 S C1' C2' -177.6(2)
O1 S C1' C2' -50.5(2)
C1 S C1' C2' 65.8(2)
C6' C1' C2' C3' -0.6(4)
S C1' C2' C3' 174.0(2)
C1' C2' C3' C4' -0.3(4)
C2' C3' C4' C5' 1.4(4)
C2' C3' C4' N -177.7(2)
O4 N C4' C3' -169.0(2)
O3 N C4' C3' 11.1(3)
O4 N C4' C5' 11.8(4)
O3 N C4' C5' -168.1(2)
C3' C4' C5' C6' -1.6(4)
N C4' C5' C6' 177.6(2)
C2' C1' C6' C5' 0.4(4)
S C1' C6' C5' -174.1(2)
C4' C5' C6' C1' 0.6(4)

loop_
_cod_related_entry_id
_cod_related_entry_database
_cod_related_entry_code
1 ChemSpider 21137112
